data_9002580
loop_
_publ_author_name
'Oberti, R.'
'Ottolini, L.'
'Della Ventura, G.'
'Parodi, G. C.'

_publ_section_title
;
 On the symmetry and crystal chemistry of britholite:
 New structural and microanalytical data
 Sample: CAPR in volcanic ejectum from Capranica, Latium, Italy
;
_journal_name_full 'American Mineralogist'
_journal_page_first 1066
_journal_page_last 1075
_journal_volume 86
_journal_year 2001
_chemical_formula_sum
;B0.09 Ca2.45 Ce1.05 F0.88 H0.12 La0.55 Nd0.3 O12.12 P0.12 Pr0.1 Si2.79 Sm0.05
 Th0.35 U0.05 Y0.1
;
_chemical_name_mineral Fluorbritholite-(Ce)
_space_group_IT_number 173
_symmetry_space_group_name_Hall 'P 6c'
_symmetry_space_group_name_H-M 'P 63'
_cell_angle_alpha 90
_cell_angle_beta 90
_cell_angle_gamma 120
_cell_formula_units_Z 2
_cell_length_a 9.547
_cell_length_b 9.547
_cell_length_c 6.991
_cell_volume 551.828
_database_code_amcsd 0002669
_exptl_crystal_density_diffrn 4.709
_cod_original_formula_sum
;(Si2.79 B.09 P.12) (Ca2.45 Y.1 La.55 Ce1.05 Pr.1 Nd.3 Sm.05 Th.35 U.05)
 O12.12 (F.88 H.12)
;
_cod_database_code 9002580

loop_
_space_group_symop_operation_xyz
x,y,z
x-y,x,1/2+z
-y,x-y,z
-x,-y,1/2+z
-x+y,-x,z
y,-x+y,1/2+z

loop_
_atom_site_label
_atom_site_fract_x
_atom_site_fract_y
_atom_site_fract_z
_atom_site_occupancy
_atom_site_U_iso_or_equiv
_atom_site_type_symbol
_atom_site_attached_hydrogens
Si1 0.39900 0.37180 0.25130 0.93000 0.00861 Si 0
B1 0.39900 0.37180 0.25130 0.03000 0.00861 B 0
P1 0.39900 0.37180 0.25130 0.04000 0.00861 P 0
Ca1 0.33333 0.66667 -0.00480 0.49000 0.01077 Ca 0
Y1 0.33333 0.66667 -0.00480 0.02000 0.01077 Y 0
La1 0.33333 0.66667 -0.00480 0.11000 0.01077 La 0
Ce1 0.33333 0.66667 -0.00480 0.21000 0.01077 Ce 0
Pr1 0.33333 0.66667 -0.00480 0.02000 0.01077 Pr 0
Nd1 0.33333 0.66667 -0.00480 0.06000 0.01077 Nd 0
Sm1 0.33333 0.66667 -0.00480 0.01000 0.01077 Sm 0
Th1 0.33333 0.66667 -0.00480 0.07000 0.01077 Th 0
U1 0.33333 0.66667 -0.00480 0.01000 0.01077 U 0
Ca1a 0.66667 0.33333 0.00010 0.49000 0.01039 Ca 0
Y1a 0.66667 0.33333 0.00010 0.02000 0.01039 Y 0
La1a 0.66667 0.33333 0.00010 0.11000 0.01039 La 0
Ce1a 0.66667 0.33333 0.00010 0.21000 0.01039 Ce 0
Pr1a 0.66667 0.33333 0.00010 0.02000 0.01039 Pr 0
Nd1a 0.66667 0.33333 0.00010 0.06000 0.01039 Nd 0
Sm1a 0.66667 0.33333 0.00010 0.01000 0.01039 Sm 0
Th1a 0.66667 0.33333 0.00010 0.07000 0.01039 Th 0
U1a 0.66667 0.33333 0.00010 0.01000 0.01039 U 0
Ca2 0.23780 -0.01160 0.25000 0.49000 0.01102 Ca 0
Y2 0.23780 -0.01160 0.25000 0.02000 0.01102 Y 0
La2 0.23780 -0.01160 0.25000 0.11000 0.01102 La 0
Ce2 0.23780 -0.01160 0.25000 0.21000 0.01102 Ce 0
Pr2 0.23780 -0.01160 0.25000 0.02000 0.01102 Pr 0
Nd2 0.23780 -0.01160 0.25000 0.06000 0.01102 Nd 0
Sm2 0.23780 -0.01160 0.25000 0.01000 0.01102 Sm 0
Th2 0.23780 -0.01160 0.25000 0.07000 0.01102 Th 0
U2 0.23780 -0.01160 0.25000 0.01000 0.01102 U 0
O1 0.32290 0.48860 0.25320 1.00000 0.01836 O 0
O2 0.59400 0.46950 0.25690 1.00000 0.02254 O 0
O3 0.31680 0.24310 0.42180 1.00000 0.02672 O 0
O3a 0.35800 0.26040 0.05950 1.00000 0.01710 O 0
O-H4 0.00000 0.00000 0.23590 0.12000 0.06814 O 1
F4 0.00000 0.00000 0.23590 0.88000 0.06814 F 0

loop_
_cod_changelog_entry_id
_cod_changelog_entry_author
_cod_changelog_entry_date
_cod_changelog_entry_text
1
;cod-tools version 3.8.0
Id: cif_guess_AMCSD_atom_types 9581 2023-05-17 12:35:41Z saulius
;
2023-05-18T11:37:19+03:00
;Derived atom types and hydrogen counts
from atom names that follow the AMCSD naming convention
(Wat == water, O-H == hydroxyl).
;

loop_
_cod_related_entry_id
_cod_related_entry_database
_cod_related_entry_code
1 AMCSD 0002669
